data_7228492
loop_
_publ_author_name
'Shen, Fang-Fang'
'Zhao, Jiang-Lin'
'Chen, Kai'
'Xu, Jing'
'Wang, Yuan'
'Hua, Zi-Yi'
'Wu, Lu'
'Chen, Mindong'
'Zhang, Yun-Qian'
'Tao, Zhu'

_publ_section_title
;
 Coordination and supramolecular assemblies of Mono-hydroxylated
 octamethylcucurbit[6]uril with alkali and alkaline earth metal ions in
 the presence of polychloride cadmium anions
;
_journal_name_full CrystEngComm
_journal_paper_doi 10.1039/C7CE00751E
_journal_year 2017
_chemical_formula_moiety 'C44 H72 N24 K2 O25, Cd2 Cl8, 2(H3 0), 2(H2 0)'
_chemical_formula_sum 'C44 H82 Cd2 Cl8 K2 N24 O27'
_chemical_formula_weight 1965.94
_chemical_name_systematic
;
 ?
;
_space_group_IT_number 2
_symmetry_cell_setting triclinic
_symmetry_space_group_name_Hall '-P 1'
_symmetry_space_group_name_H-M 'P -1'
_atom_sites_solution_hydrogens geom
_atom_sites_solution_primary direct
_atom_sites_solution_secondary difmap
_audit_creation_method SHELXL-97
_audit_update_record
;
2016-12-27 deposited with the CCDC.
2017-06-15 downloaded from the CCDC.
;
_cell_angle_alpha 61.2660(10)
_cell_angle_beta 78.409(2)
_cell_angle_gamma 79.3030(10)
_cell_formula_units_Z 1
_cell_length_a 12.4437(6)
_cell_length_b 12.8568(6)
_cell_length_c 13.2281(8)
_cell_measurement_temperature 223(2)
_cell_volume 1808.08(16)
_computing_structure_refinement 'SHELXL-97 (Sheldrick, 1997)'
_diffrn_ambient_temperature 223(2)
_diffrn_measured_fraction_theta_full 0.980
_diffrn_measured_fraction_theta_max 0.980
_diffrn_measurement_device_type 'Bruker Smart Apex2 CCD Detector'
_diffrn_measurement_method '\f and \w scan'
_diffrn_radiation_monochromator graphite
_diffrn_radiation_source 'fine-focus sealed tube'
_diffrn_radiation_type MoK\a
_diffrn_radiation_wavelength 0.71073
_diffrn_reflns_av_R_equivalents 0.0249
_diffrn_reflns_av_sigmaI/netI 0.0431
_diffrn_reflns_limit_h_max 12
_diffrn_reflns_limit_h_min -16
_diffrn_reflns_limit_k_max 16
_diffrn_reflns_limit_k_min -16
_diffrn_reflns_limit_l_max 17
_diffrn_reflns_limit_l_min -17
_diffrn_reflns_number 16093
_diffrn_reflns_theta_full 27.69
_diffrn_reflns_theta_max 27.69
_diffrn_reflns_theta_min 2.21
_exptl_absorpt_coefficient_mu 1.094
_exptl_absorpt_correction_T_max 0.8027
_exptl_absorpt_correction_T_min 0.7640
_exptl_absorpt_correction_type multi-scan
_exptl_absorpt_process_details 'SADABS (Bruker, 2008)'
_exptl_crystal_colour colorless
_exptl_crystal_density_diffrn 1.806
_exptl_crystal_density_method 'not measured'
_exptl_crystal_description prism
_exptl_crystal_F_000 1000
_exptl_crystal_size_max 0.26
_exptl_crystal_size_mid 0.24
_exptl_crystal_size_min 0.21
_platon_squeeze_details
;
;
_refine_diff_density_max 3.114
_refine_diff_density_min -1.621
_refine_diff_density_rms 0.161
_refine_ls_extinction_method none
_refine_ls_goodness_of_fit_ref 1.075
_refine_ls_hydrogen_treatment constr
_refine_ls_matrix_type full
_refine_ls_number_parameters 488
_refine_ls_number_reflns 8313
_refine_ls_number_restraints 0
_refine_ls_restrained_S_all 1.075
_refine_ls_R_factor_all 0.0941
_refine_ls_R_factor_gt 0.0777
_refine_ls_shift/su_max 0.001
_refine_ls_shift/su_mean 0.000
_refine_ls_structure_factor_coef Fsqd
_refine_ls_weighting_details 'calc w=1/[\s^2^(Fo^2^)+(0.0961P)^2^+12.2707P] where P=(Fo^2^+2Fc^2^)/3'
_refine_ls_weighting_scheme calc
_refine_ls_wR_factor_gt 0.2061
_refine_ls_wR_factor_ref 0.2158
_reflns_number_gt 6654
_reflns_number_total 8313
_reflns_threshold_expression >2sigma(I)
_cod_data_source_file c7ce00751e2.cif
_cod_data_source_block complex2
_cod_database_code 7228492

loop_
_symmetry_equiv_pos_as_xyz
'x, y, z'
'-x, -y, -z'

loop_
_atom_site_label
_atom_site_type_symbol
_atom_site_fract_x
_atom_site_fract_y
_atom_site_fract_z
_atom_site_U_iso_or_equiv
_atom_site_adp_type
_atom_site_occupancy
_atom_site_symmetry_multiplicity
_atom_site_calc_flag
_atom_site_refinement_flags
_atom_site_disorder_group
O1W O 0.1589(8) 1.1528(7) -0.4943(6) 0.088(2) Uani 1 1 d . .
O2W O 0.1800(13) 0.6262(7) 0.2576(7) 0.143(5) Uani 1 1 d . .
O3W O 0.0159(10) 0.6008(9) -0.4763(16) 0.176(7) Uani 1 1 d . .
O4W O -0.0386(10) 0.4894(14) -0.1843(10) 0.149(5) Uani 1 1 d . .
O5W O 0.2576(14) 0.4173(10) 0.5008(10) 0.157(6) Uani 1 1 d . .
O6W O 0.1578(19) 1.251(3) -0.367(2) 0.323(16) Uani 1 1 d . .
Cd1 Cd 0.50676(5) 0.08686(5) 0.60064(4) 0.04141(19) Uani 1 1 d . .
Cl1 Cl 0.39299(13) -0.02150(12) 0.78704(13) 0.0316(3) Uani 1 1 d . .
Cl2 Cl 0.43942(15) 0.15138(15) 0.41270(14) 0.0386(4) Uani 1 1 d . .
Cl3 Cl 0.70711(16) 0.07644(17) 0.58337(15) 0.0504(5) Uani 1 1 d . .
Cl4 Cl 0.4652(3) 0.2957(2) 0.5968(2) 0.0958(12) Uani 1 1 d . .
K1 K 0.2179(2) 0.38359(18) 0.31779(18) 0.0204(5) Uani 0.50 1 d P 1
K2 K 0.0366(4) 0.3821(3) -0.3183(3) 0.0579(11) Uani 0.50 1 d P 2
C1 C 0.1706(4) 0.1651(4) 0.2188(5) 0.0212(10) Uani 1 1 d . .
C2 C 0.1143(5) 0.0379(5) 0.1622(5) 0.0231(11) Uani 1 1 d . .
C3 C 0.2292(5) 0.0845(4) 0.0887(5) 0.0216(10) Uani 1 1 d . .
C4 C 0.0924(5) 0.1562(5) -0.0357(5) 0.0250(11) Uani 1 1 d . .
C5 C 0.3534(4) 0.2096(5) 0.1136(5) 0.0250(11) Uani 1 1 d . .
H5A H 0.4140 0.1512 0.1077 0.030 Uiso 1 1 calc R .
H5B H 0.3592 0.2183 0.1819 0.030 Uiso 1 1 calc R .
C6 C 0.2804(5) 0.2070(5) -0.1328(5) 0.0291(13) Uani 1 1 d . .
H6A H 0.3484 0.1529 -0.1265 0.035 Uiso 1 1 calc R .
H6B H 0.2496 0.2198 -0.2010 0.035 Uiso 1 1 calc R .
C7 C 0.3609(4) 0.4268(5) 0.0178(5) 0.0227(11) Uani 1 1 d . .
C8 C 0.3979(5) 0.3387(5) -0.1082(5) 0.0262(12) Uani 1 1 d . .
C9 C 0.4057(5) 0.4781(5) -0.1818(5) 0.0264(12) Uani 1 1 d . .
C10 C 0.2614(5) 0.4239(5) -0.2328(5) 0.0265(12) Uani 1 1 d . .
C11 C 0.3908(5) 0.6367(5) -0.1107(5) 0.0260(11) Uani 1 1 d . .
H11A H 0.4064 0.6325 -0.0390 0.031 Uiso 1 1 calc R .
H11B H 0.4520 0.6713 -0.1713 0.031 Uiso 1 1 calc R .
C12 C 0.2916(5) 0.6349(5) -0.3443(5) 0.0278(12) Uani 1 1 d . .
H12A H 0.3617 0.6679 -0.3849 0.033 Uiso 1 1 calc R .
H12B H 0.2550 0.6288 -0.4000 0.033 Uiso 1 1 calc R .
C13 C 0.2228(5) 0.7571(5) -0.0749(5) 0.0238(11) Uani 1 1 d . .
C14 C 0.2697(5) 0.7826(5) -0.2653(5) 0.0214(10) Uani 1 1 d . .
H14 H 0.3355 0.8195 -0.3181 0.026 Uiso 1 1 calc R .
C15 C 0.1737(5) 0.8774(5) -0.2618(5) 0.0212(10) Uani 1 1 d . .
C16 C 0.1241(5) 0.7712(5) -0.3441(5) 0.0253(11) Uani 1 1 d . .
C17 C -0.0760(5) 0.0796(5) 0.0943(5) 0.0266(12) Uani 1 1 d . .
H17A H -0.0882 -0.0030 0.1510 0.032 Uiso 1 1 calc R .
H17B H -0.1009 0.0957 0.0219 0.032 Uiso 1 1 calc R .
C18 C 0.0099(5) 0.0625(5) 0.3401(4) 0.0250(11) Uani 1 1 d . .
H18A H -0.0034 -0.0207 0.3706 0.030 Uiso 1 1 calc R .
H18B H 0.0389 0.0689 0.4003 0.030 Uiso 1 1 calc R .
C19 C 0.1137(6) -0.0968(5) 0.2281(6) 0.0338(14) Uani 1 1 d . .
H19A H 0.1287 -0.1292 0.1733 0.051 Uiso 1 1 calc R .
H19B H 0.0420 -0.1164 0.2732 0.051 Uiso 1 1 calc R .
H19C H 0.1699 -0.1307 0.2798 0.051 Uiso 1 1 calc R .
C20 C 0.3242(5) -0.0146(5) 0.1008(6) 0.0350(14) Uani 1 1 d . .
H20A H 0.3406 -0.0562 0.1804 0.053 Uiso 1 1 calc R .
H20B H 0.3891 0.0204 0.0490 0.053 Uiso 1 1 calc R .
H20C H 0.3027 -0.0704 0.0807 0.053 Uiso 1 1 calc R .
C21 C 0.5040(6) 0.2599(6) -0.1158(7) 0.0405(16) Uani 1 1 d . .
H21A H 0.5609 0.2759 -0.0862 0.061 Uiso 1 1 calc R .
H21B H 0.5278 0.2769 -0.1962 0.061 Uiso 1 1 calc R .
H21C H 0.4907 0.1767 -0.0698 0.061 Uiso 1 1 calc R .
C22 C 0.5136(6) 0.5134(6) -0.2603(6) 0.0397(15) Uani 1 1 d . .
H22A H 0.5731 0.4871 -0.2132 0.060 Uiso 1 1 calc R .
H22B H 0.5087 0.5994 -0.3068 0.060 Uiso 1 1 calc R .
H22C H 0.5279 0.4763 -0.3112 0.060 Uiso 1 1 calc R .
N1 N 0.0927(4) 0.0932(4) 0.2387(4) 0.0209(9) Uani 1 1 d . .
N2 N 0.2501(4) 0.1634(4) 0.1317(4) 0.0221(9) Uani 1 1 d . .
N3 N 0.0406(4) 0.0907(4) 0.0724(4) 0.0250(10) Uani 1 1 d . .
N4 N 0.2017(4) 0.1490(4) -0.0292(4) 0.0241(10) Uani 1 1 d . .
N5 N 0.3672(4) 0.3234(4) 0.0109(4) 0.0247(10) Uani 1 1 d . .
N6 N 0.3862(4) 0.5162(4) -0.0917(4) 0.0258(10) Uani 1 1 d . .
N7 N 0.3079(4) 0.3201(4) -0.1516(4) 0.0251(10) Uani 1 1 d . .
N8 N 0.3140(4) 0.5162(4) -0.2500(4) 0.0263(10) Uani 1 1 d . .
N9 N 0.2904(4) 0.7153(4) -0.1445(4) 0.0227(9) Uani 1 1 d . .
N10 N 0.1439(4) 0.8410(4) -0.1380(4) 0.0233(9) Uani 1 1 d . .
N11 N 0.2228(4) 0.7160(4) -0.3049(4) 0.0245(10) Uani 1 1 d . .
N12 N 0.0934(4) 0.8637(4) -0.3178(4) 0.0231(9) Uani 1 1 d . .
O1 O 0.1696(3) 0.2219(4) 0.2712(4) 0.0291(9) Uani 1 1 d . .
O2 O 0.3393(3) 0.4376(4) 0.1070(4) 0.0280(9) Uani 1 1 d . .
O3 O 0.2305(4) 0.7258(4) 0.0263(4) 0.0390(11) Uani 1 1 d . .
O4 O 0.0480(4) 0.2075(4) -0.1246(4) 0.0344(10) Uani 1 1 d . .
O5 O 0.1853(4) 0.4331(4) -0.2837(4) 0.0340(10) Uani 1 1 d . .
O6 O 0.0708(4) 0.7439(4) -0.3950(4) 0.0345(10) Uani 1 1 d . .
O7 O 0.1948(17) 0.991(2) -0.3097(19) 0.118(7) Uani 0.50 1 d P .
H7 H 0.1937 1.0221 -0.3810 0.177 Uiso 1 1 calc R .

loop_
_atom_site_aniso_label
_atom_site_aniso_U_11
_atom_site_aniso_U_22
_atom_site_aniso_U_33
_atom_site_aniso_U_23
_atom_site_aniso_U_13
_atom_site_aniso_U_12
O1W 0.141(7) 0.068(4) 0.047(4) -0.022(3) 0.016(4) -0.034(5)
O2W 0.326(17) 0.062(5) 0.048(4) -0.006(4) -0.039(7) -0.078(7)
O3W 0.142(9) 0.096(7) 0.37(2) -0.149(11) -0.138(12) 0.024(6)
O4W 0.135(9) 0.252(15) 0.122(9) -0.130(10) -0.061(7) 0.008(9)
O5W 0.296(18) 0.108(8) 0.089(7) -0.035(6) -0.034(9) -0.088(10)
O6W 0.27(2) 0.63(5) 0.29(2) -0.38(3) 0.001(19) -0.10(3)
Cd1 0.0475(3) 0.0557(3) 0.0190(2) -0.0082(2) -0.00180(19) -0.0297(2)
Cl1 0.0426(8) 0.0272(7) 0.0268(7) -0.0139(6) 0.0063(6) -0.0156(6)
Cl2 0.0474(9) 0.0428(8) 0.0266(7) -0.0127(6) -0.0086(7) -0.0125(7)
Cl3 0.0512(10) 0.0500(10) 0.0329(9) 0.0061(7) -0.0180(8) -0.0257(8)
Cl4 0.181(3) 0.0670(14) 0.0485(13) -0.0359(12) 0.0466(17) -0.0730(19)
K1 0.0368(12) 0.0156(9) 0.0138(10) -0.0105(8) 0.0063(9) -0.0140(9)
K2 0.117(3) 0.0236(13) 0.0301(15) 0.0020(11) -0.0292(18) -0.0216(17)
C1 0.022(3) 0.018(2) 0.021(3) -0.006(2) -0.005(2) -0.0011(19)
C2 0.026(3) 0.017(2) 0.024(3) -0.008(2) -0.006(2) 0.000(2)
C3 0.025(3) 0.016(2) 0.023(3) -0.010(2) -0.003(2) 0.004(2)
C4 0.038(3) 0.016(2) 0.025(3) -0.013(2) -0.008(2) 0.001(2)
C5 0.018(2) 0.024(3) 0.027(3) -0.008(2) -0.003(2) 0.001(2)
C6 0.045(3) 0.019(2) 0.022(3) -0.012(2) 0.007(2) -0.005(2)
C7 0.013(2) 0.027(3) 0.026(3) -0.012(2) -0.001(2) 0.002(2)
C8 0.022(3) 0.023(3) 0.027(3) -0.010(2) 0.004(2) 0.001(2)
C9 0.025(3) 0.022(3) 0.027(3) -0.010(2) 0.005(2) -0.005(2)
C10 0.033(3) 0.026(3) 0.021(3) -0.015(2) 0.007(2) -0.006(2)
C11 0.024(3) 0.024(3) 0.029(3) -0.010(2) -0.006(2) -0.003(2)
C12 0.040(3) 0.022(3) 0.020(3) -0.010(2) 0.002(2) -0.005(2)
C13 0.025(3) 0.025(3) 0.023(3) -0.012(2) -0.004(2) -0.003(2)
C14 0.026(3) 0.019(2) 0.017(2) -0.0069(19) 0.001(2) -0.007(2)
C15 0.027(3) 0.020(2) 0.018(2) -0.009(2) -0.003(2) -0.008(2)
C16 0.032(3) 0.027(3) 0.019(3) -0.012(2) 0.004(2) -0.010(2)
C17 0.028(3) 0.029(3) 0.032(3) -0.021(2) -0.008(2) 0.000(2)
C18 0.029(3) 0.030(3) 0.012(2) -0.004(2) -0.003(2) -0.009(2)
C19 0.040(3) 0.022(3) 0.037(3) -0.009(2) -0.010(3) -0.007(2)
C20 0.036(3) 0.022(3) 0.038(3) -0.012(2) -0.001(3) 0.008(2)
C21 0.032(3) 0.034(3) 0.046(4) -0.020(3) 0.010(3) 0.007(3)
C22 0.034(3) 0.040(4) 0.041(4) -0.019(3) 0.011(3) -0.009(3)
N1 0.024(2) 0.021(2) 0.018(2) -0.0082(17) -0.0031(17) -0.0051(17)
N2 0.020(2) 0.021(2) 0.024(2) -0.0087(18) -0.0033(18) -0.0015(17)
N3 0.028(2) 0.027(2) 0.023(2) -0.0142(19) -0.0069(19) 0.0012(19)
N4 0.034(3) 0.018(2) 0.020(2) -0.0104(18) -0.0005(19) -0.0022(18)
N5 0.024(2) 0.024(2) 0.022(2) -0.0096(19) 0.0011(18) -0.0022(18)
N6 0.026(2) 0.024(2) 0.027(2) -0.0120(19) -0.0018(19) -0.0014(19)
N7 0.035(3) 0.018(2) 0.022(2) -0.0120(18) 0.0026(19) -0.0020(19)
N8 0.032(3) 0.021(2) 0.024(2) -0.0090(19) 0.001(2) -0.0062(19)
N9 0.025(2) 0.019(2) 0.022(2) -0.0071(18) -0.0049(18) -0.0025(17)
N10 0.027(2) 0.026(2) 0.020(2) -0.0137(19) -0.0029(18) -0.0017(19)
N11 0.036(3) 0.020(2) 0.021(2) -0.0119(18) 0.0007(19) -0.0059(19)
N12 0.023(2) 0.029(2) 0.023(2) -0.0159(19) -0.0018(18) -0.0063(18)
O1 0.031(2) 0.033(2) 0.029(2) -0.0191(18) 0.0015(17) -0.0111(17)
O2 0.027(2) 0.028(2) 0.027(2) -0.0119(17) -0.0018(17) -0.0026(16)
O3 0.043(3) 0.047(3) 0.025(2) -0.018(2) -0.0115(19) 0.012(2)
O4 0.048(3) 0.031(2) 0.024(2) -0.0109(18) -0.0118(19) -0.0018(19)
O5 0.046(3) 0.026(2) 0.030(2) -0.0117(18) -0.007(2) -0.0077(19)
O6 0.037(2) 0.044(3) 0.038(2) -0.030(2) -0.0027(19) -0.009(2)
O7 0.116(16) 0.137(18) 0.103(15) -0.055(14) -0.031(12) -0.002(13)

loop_
_atom_type_symbol
_atom_type_description
_atom_type_scat_dispersion_real
_atom_type_scat_dispersion_imag
_atom_type_scat_source
C C 0.0033 0.0016 'International Tables Vol C Tables 4.2.6.8 and 6.1.1.4'
H H 0.0000 0.0000 'International Tables Vol C Tables 4.2.6.8 and 6.1.1.4'
N N 0.0061 0.0033 'International Tables Vol C Tables 4.2.6.8 and 6.1.1.4'
O O 0.0106 0.0060 'International Tables Vol C Tables 4.2.6.8 and 6.1.1.4'
K K 0.2009 0.2494 'International Tables Vol C Tables 4.2.6.8 and 6.1.1.4'
Cd Cd -0.8075 1.2024 'International Tables Vol C Tables 4.2.6.8 and 6.1.1.4'
Cl Cl 0.1484 0.1585 'International Tables Vol C Tables 4.2.6.8 and 6.1.1.4'

loop_
_geom_angle_atom_site_label_1
_geom_angle_atom_site_label_2
_geom_angle_atom_site_label_3
_geom_angle
_geom_angle_site_symmetry_1
_geom_angle_site_symmetry_3
K2 O2W K1 92.7(3) 2_565 .
K2 O3W K2 111.3(3) . 2_564
K2 O3W K1 84.2(5) . 2_565
K2 O3W K1 106.6(3) 2_564 2_565
K2 O4W K1 90.9(3) . 2_565
K1 O5W K2 108.5(5) . 1_556
Cl3 Cd1 Cl1 122.43(6) . .
Cl3 Cd1 Cl2 112.96(6) . .
Cl1 Cd1 Cl2 121.15(6) . .
Cl3 Cd1 Cl4 96.07(10) . .
Cl1 Cd1 Cl4 96.51(6) . .
Cl2 Cd1 Cl4 95.95(9) . .
Cd1 Cl2 K1 120.69(7) . .
O1 K1 O2 78.38(14) . .
O1 K1 O2W 142.8(3) . .
O2 K1 O2W 89.5(2) . .
O1 K1 O5W 142.3(2) . .
O2 K1 O5W 129.4(3) . .
O2W K1 O5W 70.6(3) . .
O1 K1 O4W 78.6(3) . 2_565
O2 K1 O4W 84.2(3) . 2_565
O2W K1 O4W 65.1(4) . 2_565
O5W K1 O4W 123.4(4) . 2_565
O1 K1 O1W 59.59(18) . 1_546
O2 K1 O1W 129.62(19) . 1_546
O2W K1 O1W 140.8(3) . 1_546
O5W K1 O1W 83.0(3) . 1_546
O4W K1 O1W 110.8(4) 2_565 1_546
O1 K1 O3W 96.08(18) . 2_565
O2 K1 O3W 150.7(3) . 2_565
O2W K1 O3W 77.6(3) . 2_565
O5W K1 O3W 71.0(4) . 2_565
O4W K1 O3W 66.6(3) 2_565 2_565
O1W K1 O3W 66.4(3) 1_546 2_565
O1 K1 Cl2 76.59(11) . .
O2 K1 Cl2 81.91(11) . .
O2W K1 Cl2 136.8(3) . .
O5W K1 Cl2 82.5(3) . .
O4W K1 Cl2 153.6(2) 2_565 .
O1W K1 Cl2 63.4(2) 1_546 .
O3W K1 Cl2 125.2(2) 2_565 .
O5 K2 O6W 86.5(5) . 1_545
O5 K2 O4 85.02(19) . .
O6W K2 O4 79.4(7) 1_545 .
O5 K2 O3W 85.0(3) . .
O6W K2 O3W 117.1(9) 1_545 .
O4 K2 O3W 160.2(4) . .
O5 K2 O2W 142.3(3) . 2_565
O6W K2 O2W 126.4(6) 1_545 2_565
O4 K2 O2W 84.1(2) . 2_565
O3W K2 O2W 93.4(4) . 2_565
O5 K2 O4W 72.9(3) . .
O6W K2 O4W 152.3(6) 1_545 .
O4 K2 O4W 80.5(3) . .
O3W K2 O4W 80.2(5) . .
O2W K2 O4W 69.8(3) 2_565 .
O5 K2 O3W 131.0(4) . 2_564
O6W K2 O3W 71.3(6) 1_545 2_564
O4 K2 O3W 130.0(3) . 2_564
O3W K2 O3W 68.7(3) . 2_564
O2W K2 O3W 81.9(3) 2_565 2_564
O4W K2 O3W 136.3(4) . 2_564
O5 K2 O5W 61.3(3) . 1_554
O6W K2 O5W 48.0(8) 1_545 1_554
O4 K2 O5W 115.4(3) . 1_554
O3W K2 O5W 74.1(4) . 1_554
O2W K2 O5W 153.4(3) 2_565 1_554
O4W K2 O5W 128.6(4) . 1_554
O3W K2 O5W 71.7(4) 2_564 1_554
O5 K2 C10 7.61(15) . .
O6W K2 C10 84.5(5) 1_545 .
O4 K2 C10 77.44(17) . .
O3W K2 C10 92.5(2) . .
O2W K2 C10 140.2(2) 2_565 .
O4W K2 C10 72.6(3) . .
O3W K2 C10 136.2(3) 2_564 .
O5W K2 C10 65.0(2) 1_554 .
O5 K2 K2 111.41(18) . 2_564
O6W K2 K2 93.5(7) 1_545 2_564
O4 K2 K2 161.84(19) . 2_564
O3W K2 K2 36.1(3) . 2_564
O2W K2 K2 86.9(2) 2_565 2_564
O4W K2 K2 111.0(3) . 2_564
O3W K2 K2 32.6(2) 2_564 2_564
O5W K2 K2 69.1(3) 1_554 2_564
C10 K2 K2 118.81(16) . 2_564
O1 C1 N1 125.2(5) . .
O1 C1 N2 125.3(5) . .
N1 C1 N2 109.5(5) . .
N1 C2 N3 112.8(4) . .
N1 C2 C19 112.8(5) . .
N3 C2 C19 110.9(5) . .
N1 C2 C3 102.0(4) . .
N3 C2 C3 102.2(4) . .
C19 C2 C3 115.5(5) . .
N4 C3 N2 112.7(4) . .
N4 C3 C20 111.3(5) . .
N2 C3 C20 112.5(5) . .
N4 C3 C2 102.2(4) . .
N2 C3 C2 103.0(4) . .
C20 C3 C2 114.5(4) . .
O4 C4 N3 124.8(6) . .
O4 C4 N4 126.3(6) . .
N3 C4 N4 108.8(5) . .
N2 C5 N5 114.4(5) . .
N2 C5 H5A 108.6 . .
N5 C5 H5A 108.6 . .
N2 C5 H5B 108.6 . .
N5 C5 H5B 108.6 . .
H5A C5 H5B 107.6 . .
N7 C6 N4 114.6(4) . .
N7 C6 H6A 108.6 . .
N4 C6 H6A 108.6 . .
N7 C6 H6B 108.6 . .
N4 C6 H6B 108.6 . .
H6A C6 H6B 107.6 . .
O2 C7 N5 126.0(5) . .
O2 C7 N6 125.7(5) . .
N5 C7 N6 108.3(5) . .
N7 C8 N5 112.2(4) . .
N7 C8 C21 112.8(5) . .
N5 C8 C21 110.1(5) . .
N7 C8 C9 103.3(4) . .
N5 C8 C9 102.4(4) . .
C21 C8 C9 115.5(5) . .
N6 C9 N8 113.4(5) . .
N6 C9 C22 112.7(5) . .
N8 C9 C22 111.0(5) . .
N6 C9 C8 102.3(4) . .
N8 C9 C8 101.8(4) . .
C22 C9 C8 115.1(5) . .
O5 C10 N7 125.6(5) . .
O5 C10 N8 125.1(5) . .
N7 C10 N8 109.2(5) . .
O5 C10 K2 14.2(3) . .
N7 C10 K2 112.2(4) . .
N8 C10 K2 138.4(4) . .
N9 C11 N6 114.0(5) . .
N9 C11 H11A 108.7 . .
N6 C11 H11A 108.7 . .
N9 C11 H11B 108.7 . .
N6 C11 H11B 108.7 . .
H11A C11 H11B 107.6 . .
N11 C12 N8 113.1(5) . .
N11 C12 H12A 109.0 . .
N8 C12 H12A 109.0 . .
N11 C12 H12B 109.0 . .
N8 C12 H12B 109.0 . .
H12A C12 H12B 107.8 . .
O3 C13 N9 125.9(5) . .
O3 C13 N10 125.7(5) . .
N9 C13 N10 108.4(5) . .
N11 C14 N9 113.8(4) . .
N11 C14 C15 103.4(4) . .
N9 C14 C15 102.8(4) . .
N11 C14 H14 112.1 . .
N9 C14 H14 112.1 . .
C15 C14 H14 112.1 . .
O7 C15 N12 111.5(9) . .
O7 C15 N10 105.5(10) . .
N12 C15 N10 115.7(4) . .
O7 C15 C14 118.4(10) . .
N12 C15 C14 102.6(4) . .
N10 C15 C14 103.3(4) . .
O6 C16 N12 124.9(6) . .
O6 C16 N11 126.7(5) . .
N12 C16 N11 108.4(5) . .
N3 C17 N10 114.6(4) . 2_565
N3 C17 H17A 108.6 . .
N10 C17 H17A 108.6 2_565 .
N3 C17 H17B 108.6 . .
N10 C17 H17B 108.6 2_565 .
H17A C17 H17B 107.6 . .
N12 C18 N1 114.1(4) 2_565 .
N12 C18 H18A 108.7 2_565 .
N1 C18 H18A 108.7 . .
N12 C18 H18B 108.7 2_565 .
N1 C18 H18B 108.7 . .
H18A C18 H18B 107.6 . .
C2 C19 H19A 109.5 . .
C2 C19 H19B 109.5 . .
H19A C19 H19B 109.5 . .
C2 C19 H19C 109.5 . .
H19A C19 H19C 109.5 . .
H19B C19 H19C 109.5 . .
C3 C20 H20A 109.5 . .
C3 C20 H20B 109.5 . .
H20A C20 H20B 109.5 . .
C3 C20 H20C 109.5 . .
H20A C20 H20C 109.5 . .
H20B C20 H20C 109.5 . .
C8 C21 H21A 109.5 . .
C8 C21 H21B 109.5 . .
H21A C21 H21B 109.5 . .
C8 C21 H21C 109.5 . .
H21A C21 H21C 109.5 . .
H21B C21 H21C 109.5 . .
C9 C22 H22A 109.5 . .
C9 C22 H22B 109.5 . .
H22A C22 H22B 109.5 . .
C9 C22 H22C 109.5 . .
H22A C22 H22C 109.5 . .
H22B C22 H22C 109.5 . .
C1 N1 C18 120.5(5) . .
C1 N1 C2 113.3(4) . .
C18 N1 C2 125.4(4) . .
C1 N2 C5 119.3(5) . .
C1 N2 C3 112.1(4) . .
C5 N2 C3 126.4(5) . .
C4 N3 C17 122.3(5) . .
C4 N3 C2 113.0(5) . .
C17 N3 C2 124.7(5) . .
C4 N4 C3 113.6(5) . .
C4 N4 C6 121.8(5) . .
C3 N4 C6 124.6(5) . .
C7 N5 C5 122.1(5) . .
C7 N5 C8 113.1(4) . .
C5 N5 C8 124.6(5) . .
C7 N6 C11 120.6(5) . .
C7 N6 C9 113.7(5) . .
C11 N6 C9 125.7(5) . .
C10 N7 C6 119.9(5) . .
C10 N7 C8 112.4(5) . .
C6 N7 C8 126.7(5) . .
C10 N8 C12 120.6(5) . .
C10 N8 C9 113.2(5) . .
C12 N8 C9 125.1(5) . .
C13 N9 C11 123.1(5) . .
C13 N9 C14 112.6(4) . .
C11 N9 C14 122.2(5) . .
C13 N10 C15 111.1(4) . .
C13 N10 C17 120.1(5) . 2_565
C15 N10 C17 122.2(5) . 2_565
C16 N11 C14 111.6(4) . .
C16 N11 C12 122.0(5) . .
C14 N11 C12 121.4(5) . .
C16 N12 C15 112.8(5) . .
C16 N12 C18 123.7(5) . 2_565
C15 N12 C18 123.5(5) . 2_565
C1 O1 K1 159.3(4) . .
C7 O2 K1 150.0(4) . .
C4 O4 K2 147.6(4) . .
C10 O5 K2 158.2(4) . .
C15 O7 H7 109.5 . .

loop_
_geom_bond_atom_site_label_1
_geom_bond_atom_site_label_2
_geom_bond_distance
_geom_bond_site_symmetry_2
O1W K1 2.916(7) 1_564
O2W K2 2.661(16) 2_565
O2W K1 2.793(9) .
O3W K2 2.577(13) .
O3W K2 2.819(15) 2_564
O3W K1 3.261(16) 2_565
O4W K2 2.669(12) .
O4W K1 2.867(11) 2_565
O5W K1 2.805(11) .
O5W K2 3.204(17) 1_556
O6W K2 2.29(3) 1_565
Cd1 Cl3 2.442(2) .
Cd1 Cl1 2.4600(15) .
Cd1 Cl2 2.4834(16) .
Cd1 Cl4 2.616(3) .
Cl2 K1 3.581(3) .
K1 O1 2.628(4) .
K1 O2 2.715(5) .
K1 O4W 2.867(11) 2_565
K1 O1W 2.916(7) 1_546
K1 O3W 3.261(16) 2_565
K2 O5 2.268(6) .
K2 O6W 2.29(3) 1_545
K2 O4 2.474(5) .
K2 O2W 2.661(16) 2_565
K2 O3W 2.819(15) 2_564
K2 O5W 3.204(17) 1_554
K2 C10 3.435(7) .
K2 K2 4.456(6) 2_564
C1 O1 1.222(7) .
C1 N1 1.364(7) .
C1 N2 1.365(7) .
C2 N1 1.454(7) .
C2 N3 1.464(7) .
C2 C19 1.519(7) .
C2 C3 1.596(8) .
C3 N4 1.449(7) .
C3 N2 1.460(7) .
C3 C20 1.539(7) .
C4 O4 1.227(7) .
C4 N3 1.358(8) .
C4 N4 1.363(8) .
C5 N2 1.445(7) .
C5 N5 1.450(7) .
C5 H5A 0.9800 .
C5 H5B 0.9800 .
C6 N7 1.448(7) .
C6 N4 1.464(7) .
C6 H6A 0.9800 .
C6 H6B 0.9800 .
C7 O2 1.225(7) .
C7 N5 1.363(7) .
C7 N6 1.367(7) .
C8 N7 1.460(8) .
C8 N5 1.468(7) .
C8 C21 1.526(8) .
C8 C9 1.586(8) .
C9 N6 1.456(8) .
C9 N8 1.463(8) .
C9 C22 1.516(8) .
C10 O5 1.225(8) .
C10 N7 1.362(8) .
C10 N8 1.363(7) .
C11 N9 1.450(7) .
C11 N6 1.456(7) .
C11 H11A 0.9800 .
C11 H11B 0.9800 .
C12 N11 1.451(7) .
C12 N8 1.453(7) .
C12 H12A 0.9800 .
C12 H12B 0.9800 .
C13 O3 1.217(7) .
C13 N9 1.357(7) .
C13 N10 1.377(7) .
C14 N11 1.443(7) .
C14 N9 1.457(7) .
C14 C15 1.551(8) .
C14 H14 0.9900 .
C15 O7 1.33(2) .
C15 N12 1.437(7) .
C15 N10 1.456(7) .
C16 O6 1.229(7) .
C16 N12 1.363(7) .
C16 N11 1.364(8) .
C17 N3 1.441(7) .
C17 N10 1.464(7) 2_565
C17 H17A 0.9800 .
C17 H17B 0.9800 .
C18 N12 1.439(7) 2_565
C18 N1 1.449(7) .
C18 H18A 0.9800 .
C18 H18B 0.9800 .
C19 H19A 0.9700 .
C19 H19B 0.9700 .
C19 H19C 0.9700 .
C20 H20A 0.9700 .
C20 H20B 0.9700 .
C20 H20C 0.9700 .
C21 H21A 0.9700 .
C21 H21B 0.9700 .
C21 H21C 0.9700 .
C22 H22A 0.9700 .
C22 H22B 0.9700 .
C22 H22C 0.9700 .
N10 C17 1.464(7) 2_565
N12 C18 1.439(7) 2_565
O7 H7 0.8300 .

loop_
_platon_squeeze_void_nr
_platon_squeeze_void_average_x
_platon_squeeze_void_average_y
_platon_squeeze_void_average_z
_platon_squeeze_void_volume
_platon_squeeze_void_count_electrons
_platon_squeeze_void_content
1 0.000 0.500 0.000 90 11 ' '
2 0.287 0.650 0.391 39 6 ' '
3 0.712 0.350 0.609 39 7 ' '
